data_7021791
loop_
_publ_author_name
'Saha, Manik Lal'
'Mahata, Kingsuk'
'Samanta, Debabrata'
'Kalsani, Venkateshwarlu'
'Fan, Jian'
'Bats, Jan W.'
'Schmittel, Michael'

_publ_section_title
;
 A phenanthroline-terpyridine hybrid as a chameleon-type ligand in a
 reversible metallosupramolecular rearrangement.
;
_journal_issue 36
_journal_name_full 'Dalton transactions (Cambridge, England : 2003)'
_journal_page_first 12840
_journal_page_last 12843
_journal_paper_doi 10.1039/c3dt51351c
_journal_volume 42
_journal_year 2013
_chemical_formula_moiety 'C43 H35 Cu N5 O4, F6 P'
_chemical_formula_sum 'C43 H35 Cu F6 N5 O4 P'
_chemical_formula_weight 894.27
_chemical_name_systematic
; 
 ? 
;
_space_group_IT_number 2
_symmetry_cell_setting triclinic
_symmetry_space_group_name_Hall '-P 1'
_symmetry_space_group_name_H-M 'P -1'
_atom_sites_solution_hydrogens geom
_atom_sites_solution_primary direct
_atom_sites_solution_secondary difmap
_audit_creation_method SHELXL-97
_cell_angle_alpha 96.9600(10)
_cell_angle_beta 107.7750(10)
_cell_angle_gamma 103.6190(10)
_cell_formula_units_Z 2
_cell_length_a 10.6732(5)
_cell_length_b 13.5845(6)
_cell_length_c 14.7036(7)
_cell_measurement_reflns_used 8192
_cell_measurement_temperature 170(2)
_cell_measurement_theta_max 28
_cell_measurement_theta_min 3
_cell_volume 1929.62(16)
_computing_cell_refinement 'SAINT (Siemens, 1995)'
_computing_data_collection 'SMART (Siemens, 1995)'
_computing_data_reduction 'SAINT (Siemens, 1995)'
_computing_molecular_graphics 'Mercury (Macrae et al., 2008)'
_computing_publication_material 'SHELXL-97 (Sheldrick, 2008)'
_computing_structure_refinement 'SHELXL-97 (Sheldrick, 2008)'
_computing_structure_solution 'SHELXS-97 (Sheldrick, 2008)'
_diffrn_ambient_temperature 170(2)
_diffrn_measured_fraction_theta_full 0.990
_diffrn_measured_fraction_theta_max 0.953
_diffrn_measurement_device_type SIEMENS_SMART_1K_CCD
_diffrn_measurement_method \w
_diffrn_radiation_monochromator graphite
_diffrn_radiation_source 'normal-focus sealed tube'
_diffrn_radiation_type MoK\a
_diffrn_radiation_wavelength 0.71073
_diffrn_reflns_av_R_equivalents 0.0275
_diffrn_reflns_av_unetI/netI 0.0368
_diffrn_reflns_limit_h_max 13
_diffrn_reflns_limit_h_min -14
_diffrn_reflns_limit_k_max 18
_diffrn_reflns_limit_k_min -17
_diffrn_reflns_limit_l_max 19
_diffrn_reflns_limit_l_min -19
_diffrn_reflns_number 23103
_diffrn_reflns_theta_full 26.20
_diffrn_reflns_theta_max 28.20
_diffrn_reflns_theta_min 1.93
_diffrn_standards_decay_% 0.0
_diffrn_standards_interval_time 1200
_diffrn_standards_number 662
_exptl_absorpt_coefficient_mu 0.689
_exptl_absorpt_correction_T_max 0.871
_exptl_absorpt_correction_T_min 0.752
_exptl_absorpt_correction_type multi-scan
_exptl_absorpt_process_details 'SADABS (Sheldrick, 2000)'
_exptl_crystal_colour brown
_exptl_crystal_density_diffrn 1.539
_exptl_crystal_density_method 'not measured'
_exptl_crystal_description block
_exptl_crystal_F_000 916
_exptl_crystal_size_max 0.60
_exptl_crystal_size_mid 0.56
_exptl_crystal_size_min 0.20
_refine_diff_density_max 0.356
_refine_diff_density_min -0.522
_refine_diff_density_rms 0.054
_refine_ls_extinction_method none
_refine_ls_goodness_of_fit_ref 1.066
_refine_ls_hydrogen_treatment constr
_refine_ls_matrix_type full
_refine_ls_number_parameters 545
_refine_ls_number_reflns 9038
_refine_ls_number_restraints 0
_refine_ls_restrained_S_all 1.066
_refine_ls_R_factor_all 0.0440
_refine_ls_R_factor_gt 0.0359
_refine_ls_shift/su_max 0.000
_refine_ls_shift/su_mean 0.000
_refine_ls_structure_factor_coef Fsqd
_refine_ls_weighting_details 'calc w=1/[\s^2^(Fo^2^)+(0.03P)^2^+1.1P] where P=(Fo^2^+2Fc^2^)/3'
_refine_ls_weighting_scheme calc
_refine_ls_wR_factor_gt 0.0844
_refine_ls_wR_factor_ref 0.0884
_reflns_number_gt 7880
_reflns_number_total 9038
_reflns_threshold_expression I>2sigma(I)
_cod_data_source_file c3dt51351c.txt
_cod_data_source_block compound_C2
_cod_original_cell_volume 1929.62(15)
_cod_database_code 7021791

loop_
_symmetry_equiv_pos_as_xyz
'x, y, z'
'-x, -y, -z'

loop_
_atom_site_label
_atom_site_type_symbol
_atom_site_fract_x
_atom_site_fract_y
_atom_site_fract_z
_atom_site_U_iso_or_equiv
_atom_site_adp_type
_atom_site_occupancy
_atom_site_symmetry_multiplicity
_atom_site_calc_flag
_atom_site_refinement_flags
Cu1 Cu 0.23359(2) 0.245135(15) 0.246812(16) 0.02468(7) Uani 1 1 d .
N2 N 0.03313(13) 0.21096(10) 0.15017(10) 0.0197(3) Uani 1 1 d .
O1 O 0.31835(13) 0.06896(10) 0.45731(9) 0.0313(3) Uani 1 1 d .
N1 N 0.18724(13) 0.08973(10) 0.22579(10) 0.0195(3) Uani 1 1 d .
N3 N 0.38110(14) 0.33622(11) 0.21131(11) 0.0251(3) Uani 1 1 d .
O2 O 0.48401(13) 0.09255(11) 0.19968(10) 0.0332(3) Uani 1 1 d .
O4 O 0.12416(14) 0.38407(10) 0.02844(10) 0.0327(3) Uani 1 1 d .
C11 C -0.02345(16) 0.10690(12) 0.11848(11) 0.0195(3) Uani 1 1 d .
N4 N 0.29188(14) 0.37115(10) 0.36173(10) 0.0227(3) Uani 1 1 d .
C12 C 0.05830(16) 0.04168(12) 0.15966(11) 0.0197(3) Uani 1 1 d .
C21 C 0.02438(17) 0.38674(13) 0.14876(13) 0.0239(3) Uani 1 1 d .
C13 C 0.40751(17) 0.08430(12) 0.33197(13) 0.0236(3) Uani 1 1 d .
O3 O -0.08134(15) 0.37735(10) 0.26593(10) 0.0365(3) Uani 1 1 d .
C7 C -0.15407(16) 0.06142(13) 0.04676(12) 0.0225(3) Uani 1 1 d .
C1 C 0.26587(16) 0.03056(13) 0.26176(12) 0.0219(3) Uani 1 1 d .
C4 C 0.00533(17) -0.06663(12) 0.12853(12) 0.0229(3) Uani 1 1 d .
C10 C -0.04024(17) 0.27281(13) 0.11243(12) 0.0221(3) Uani 1 1 d .
C38 C 0.24620(17) 0.38700(13) 0.43703(13) 0.0257(3) Uani 1 1 d .
C18 C 0.51753(18) 0.11351(13) 0.29865(14) 0.0271(4) Uani 1 1 d .
C34 C 0.37597(17) 0.45387(13) 0.34542(13) 0.0252(3) Uani 1 1 d .
C14 C 0.43174(18) 0.10202(13) 0.43247(13) 0.0260(4) Uani 1 1 d .
C22 C 0.00121(19) 0.43894(14) 0.22726(14) 0.0285(4) Uani 1 1 d .
C5 C -0.12808(18) -0.11034(13) 0.05463(13) 0.0271(4) Uani 1 1 d .
H5A H -0.1637 -0.1834 0.0330 0.032 Uiso 1 1 calc R
C9 C -0.17208(18) 0.23354(14) 0.04088(13) 0.0267(4) Uani 1 1 d .
H9A H -0.2219 0.2795 0.0157 0.032 Uiso 1 1 calc R
C2 C 0.21949(18) -0.07814(13) 0.23531(14) 0.0284(4) Uani 1 1 d .
H2A H 0.2777 -0.1179 0.2631 0.034 Uiso 1 1 calc R
C6 C -0.20366(18) -0.04907(14) 0.01541(13) 0.0273(4) Uani 1 1 d .
H6A H -0.2913 -0.0798 -0.0339 0.033 Uiso 1 1 calc R
C15 C 0.5643(2) 0.14960(14) 0.49897(14) 0.0327(4) Uani 1 1 d .
H15A H 0.5810 0.1625 0.5672 0.039 Uiso 1 1 calc R
C26 C 0.10787(18) 0.44227(14) 0.10434(13) 0.0272(4) Uani 1 1 d .
C8 C -0.22843(17) 0.12853(14) 0.00766(13) 0.0271(4) Uani 1 1 d .
H8A H -0.3169 0.1014 -0.0413 0.033 Uiso 1 1 calc R
C25 C 0.1685(2) 0.54887(14) 0.13792(15) 0.0348(4) Uani 1 1 d .
H25A H 0.2256 0.5868 0.1080 0.042 Uiso 1 1 calc R
C40 C 0.06829(19) 0.21127(15) 0.39355(14) 0.0310(4) Uani 1 1 d .
H40A H 0.0579 0.2054 0.3264 0.037 Uiso 1 1 calc R
C39 C 0.16015(18) 0.29786(14) 0.46188(13) 0.0271(4) Uani 1 1 d .
C23 C 0.0606(2) 0.54554(15) 0.26101(15) 0.0354(4) Uani 1 1 d .
H23A H 0.0444 0.5813 0.3140 0.042 Uiso 1 1 calc R
C33 C 0.43369(17) 0.43254(13) 0.26765(13) 0.0251(3) Uani 1 1 d .
C19 C 0.3377(2) 0.08935(17) 0.55942(14) 0.0390(5) Uani 1 1 d .
H19A H 0.4023 0.0542 0.5938 0.059 Uiso 1 1 calc R
H19B H 0.2493 0.0637 0.5684 0.059 Uiso 1 1 calc R
H19C H 0.3746 0.1641 0.5859 0.059 Uiso 1 1 calc R
C28 C 0.2041(2) 0.43713(17) -0.02262(16) 0.0395(5) Uani 1 1 d .
H28A H 0.1610 0.4875 -0.0516 0.059 Uiso 1 1 calc R
H28B H 0.2090 0.3870 -0.0743 0.059 Uiso 1 1 calc R
H28C H 0.2970 0.4733 0.0231 0.059 Uiso 1 1 calc R
C37 C 0.2810(2) 0.48529(14) 0.49541(14) 0.0318(4) Uani 1 1 d .
H37A H 0.2487 0.4943 0.5484 0.038 Uiso 1 1 calc R
C35 C 0.41072(19) 0.55382(14) 0.40018(14) 0.0311(4) Uani 1 1 d .
H35A H 0.4670 0.6105 0.3854 0.037 Uiso 1 1 calc R
C36 C 0.3623(2) 0.56920(14) 0.47595(15) 0.0349(4) Uani 1 1 d .
H36A H 0.3847 0.6366 0.5142 0.042 Uiso 1 1 calc R
C24 C 0.1434(2) 0.59790(15) 0.21573(16) 0.0387(5) Uani 1 1 d .
H24A H 0.1847 0.6704 0.2390 0.046 Uiso 1 1 calc R
C29 C 0.43012(19) 0.31322(14) 0.14023(14) 0.0309(4) Uani 1 1 d .
H29A H 0.3928 0.2455 0.1004 0.037 Uiso 1 1 calc R
C16 C 0.67085(19) 0.17761(15) 0.46369(16) 0.0364(4) Uani 1 1 d .
H16A H 0.7613 0.2096 0.5089 0.044 Uiso 1 1 calc R
C3 C 0.09010(19) -0.12678(13) 0.16931(14) 0.0288(4) Uani 1 1 d .
H3A H 0.0581 -0.2002 0.1513 0.035 Uiso 1 1 calc R
C32 C 0.5383(2) 0.50591(15) 0.25435(15) 0.0364(4) Uani 1 1 d .
H32A H 0.5762 0.5727 0.2959 0.044 Uiso 1 1 calc R
C17 C 0.65034(19) 0.16057(14) 0.36474(15) 0.0336(4) Uani 1 1 d .
H17A H 0.7253 0.1806 0.3423 0.040 Uiso 1 1 calc R
N5 N 0.17601(18) 0.30983(14) 0.55765(12) 0.0372(4) Uani 1 1 d .
C30 C 0.5322(2) 0.38294(16) 0.12187(15) 0.0371(4) Uani 1 1 d .
H30A H 0.5639 0.3639 0.0705 0.045 Uiso 1 1 calc R
C43 C 0.1016(2) 0.23363(18) 0.58561(16) 0.0422(5) Uani 1 1 d .
H43A H 0.1133 0.2411 0.6530 0.051 Uiso 1 1 calc R
C31 C 0.5865(2) 0.48074(17) 0.18020(16) 0.0430(5) Uani 1 1 d .
H31A H 0.6567 0.5306 0.1695 0.052 Uiso 1 1 calc R
C20 C 0.5945(2) 0.10882(18) 0.16185(17) 0.0423(5) Uani 1 1 d .
H20A H 0.6469 0.1823 0.1811 0.063 Uiso 1 1 calc R
H20B H 0.5571 0.0881 0.0904 0.063 Uiso 1 1 calc R
H20C H 0.6551 0.0672 0.1881 0.063 Uiso 1 1 calc R
C41 C -0.0081(2) 0.13347(16) 0.42421(16) 0.0366(4) Uani 1 1 d .
H41A H -0.0711 0.0733 0.3786 0.044 Uiso 1 1 calc R
C42 C 0.0089(2) 0.14484(17) 0.52239(16) 0.0389(5) Uani 1 1 d .
H42A H -0.0419 0.0928 0.5457 0.047 Uiso 1 1 calc R
C27 C -0.1088(3) 0.42621(18) 0.34605(17) 0.0452(5) Uani 1 1 d .
H27A H -0.0229 0.4559 0.4016 0.068 Uiso 1 1 calc R
H27B H -0.1729 0.3750 0.3645 0.068 Uiso 1 1 calc R
H27C H -0.1497 0.4814 0.3271 0.068 Uiso 1 1 calc R
P1 P 0.56611(5) 0.78696(4) 0.16310(4) 0.03385(12) Uani 1 1 d .
F1 F 0.58522(17) 0.73636(10) 0.25670(9) 0.0580(4) Uani 1 1 d .
F3 F 0.67050(15) 0.73495(12) 0.13373(13) 0.0639(4) Uani 1 1 d .
F2 F 0.54451(15) 0.83634(12) 0.06829(10) 0.0552(4) Uani 1 1 d .
F5 F 0.44252(14) 0.68668(12) 0.10019(10) 0.0619(4) Uani 1 1 d .
F4 F 0.46125(19) 0.83931(15) 0.19163(13) 0.0775(5) Uani 1 1 d .
F6 F 0.68920(18) 0.88669(11) 0.22522(11) 0.0690(5) Uani 1 1 d .

loop_
_atom_site_aniso_label
_atom_site_aniso_U_11
_atom_site_aniso_U_22
_atom_site_aniso_U_33
_atom_site_aniso_U_23
_atom_site_aniso_U_13
_atom_site_aniso_U_12
Cu1 0.02059(11) 0.01772(10) 0.03004(12) 0.00105(8) 0.00481(8) 0.00225(8)
N2 0.0191(6) 0.0198(6) 0.0201(7) 0.0041(5) 0.0068(5) 0.0053(5)
O1 0.0306(7) 0.0379(7) 0.0254(6) 0.0049(5) 0.0092(5) 0.0110(6)
N1 0.0175(6) 0.0199(6) 0.0202(7) 0.0038(5) 0.0062(5) 0.0044(5)
N3 0.0224(7) 0.0219(7) 0.0282(8) 0.0036(6) 0.0063(6) 0.0056(5)
O2 0.0261(6) 0.0435(8) 0.0328(7) 0.0136(6) 0.0122(6) 0.0097(6)
O4 0.0387(7) 0.0305(7) 0.0374(7) 0.0131(6) 0.0212(6) 0.0117(6)
C11 0.0195(7) 0.0201(7) 0.0192(7) 0.0039(6) 0.0084(6) 0.0041(6)
N4 0.0210(7) 0.0209(7) 0.0237(7) 0.0032(5) 0.0047(6) 0.0060(5)
C12 0.0198(7) 0.0199(7) 0.0191(7) 0.0034(6) 0.0077(6) 0.0044(6)
C21 0.0236(8) 0.0222(8) 0.0266(8) 0.0080(7) 0.0060(7) 0.0101(6)
C13 0.0208(8) 0.0200(8) 0.0280(9) 0.0059(6) 0.0037(7) 0.0081(6)
O3 0.0463(8) 0.0335(7) 0.0372(8) 0.0056(6) 0.0248(7) 0.0123(6)
C7 0.0204(8) 0.0260(8) 0.0200(8) 0.0049(6) 0.0072(6) 0.0044(6)
C1 0.0213(8) 0.0229(8) 0.0224(8) 0.0057(6) 0.0079(6) 0.0071(6)
C4 0.0228(8) 0.0204(8) 0.0245(8) 0.0037(6) 0.0090(7) 0.0037(6)
C10 0.0231(8) 0.0237(8) 0.0222(8) 0.0061(6) 0.0098(7) 0.0086(6)
C38 0.0229(8) 0.0267(9) 0.0257(9) 0.0040(7) 0.0045(7) 0.0100(7)
C18 0.0248(8) 0.0242(8) 0.0332(9) 0.0104(7) 0.0079(7) 0.0095(7)
C34 0.0237(8) 0.0212(8) 0.0271(9) 0.0041(7) 0.0042(7) 0.0063(6)
C14 0.0271(8) 0.0207(8) 0.0299(9) 0.0054(7) 0.0063(7) 0.0108(7)
C22 0.0306(9) 0.0264(9) 0.0308(9) 0.0075(7) 0.0091(7) 0.0134(7)
C5 0.0252(8) 0.0196(8) 0.0298(9) 0.0007(7) 0.0070(7) -0.0001(6)
C9 0.0244(8) 0.0313(9) 0.0265(9) 0.0109(7) 0.0068(7) 0.0122(7)
C2 0.0287(9) 0.0222(8) 0.0345(10) 0.0089(7) 0.0072(8) 0.0112(7)
C6 0.0214(8) 0.0276(9) 0.0245(9) 0.0013(7) 0.0033(7) -0.0003(7)
C15 0.0332(10) 0.0283(9) 0.0290(9) 0.0013(7) 0.0000(8) 0.0117(8)
C26 0.0261(9) 0.0268(9) 0.0308(9) 0.0107(7) 0.0079(7) 0.0117(7)
C8 0.0197(8) 0.0349(9) 0.0233(8) 0.0075(7) 0.0031(7) 0.0063(7)
C25 0.0333(10) 0.0268(9) 0.0436(11) 0.0163(8) 0.0104(9) 0.0068(8)
C40 0.0276(9) 0.0337(10) 0.0300(9) 0.0034(8) 0.0097(8) 0.0075(7)
C39 0.0245(8) 0.0302(9) 0.0286(9) 0.0058(7) 0.0091(7) 0.0116(7)
C23 0.0423(11) 0.0276(9) 0.0359(10) 0.0034(8) 0.0096(9) 0.0165(8)
C33 0.0237(8) 0.0215(8) 0.0251(8) 0.0047(6) 0.0029(7) 0.0046(6)
C19 0.0465(12) 0.0440(12) 0.0286(10) 0.0041(9) 0.0140(9) 0.0169(9)
C28 0.0418(11) 0.0444(12) 0.0467(12) 0.0230(10) 0.0273(10) 0.0161(9)
C37 0.0349(10) 0.0307(9) 0.0301(9) 0.0011(7) 0.0104(8) 0.0135(8)
C35 0.0326(9) 0.0212(8) 0.0342(10) 0.0042(7) 0.0065(8) 0.0053(7)
C36 0.0401(11) 0.0224(9) 0.0374(11) -0.0024(8) 0.0084(9) 0.0109(8)
C24 0.0427(11) 0.0225(9) 0.0438(12) 0.0067(8) 0.0055(9) 0.0092(8)
C29 0.0291(9) 0.0288(9) 0.0308(10) 0.0013(7) 0.0085(8) 0.0060(7)
C16 0.0233(9) 0.0285(9) 0.0452(12) 0.0014(8) -0.0020(8) 0.0063(7)
C3 0.0312(9) 0.0169(8) 0.0356(10) 0.0038(7) 0.0096(8) 0.0055(7)
C32 0.0419(11) 0.0263(9) 0.0324(10) 0.0022(8) 0.0127(9) -0.0038(8)
C17 0.0216(8) 0.0285(9) 0.0477(12) 0.0092(8) 0.0082(8) 0.0059(7)
N5 0.0387(9) 0.0415(9) 0.0287(8) 0.0067(7) 0.0104(7) 0.0083(7)
C30 0.0380(11) 0.0424(11) 0.0308(10) 0.0061(8) 0.0160(9) 0.0064(9)
C43 0.0437(12) 0.0523(13) 0.0338(11) 0.0156(9) 0.0166(9) 0.0121(10)
C31 0.0436(12) 0.0411(11) 0.0385(11) 0.0090(9) 0.0188(10) -0.0048(9)
C20 0.0353(11) 0.0551(13) 0.0453(12) 0.0182(10) 0.0225(10) 0.0140(10)
C41 0.0294(10) 0.0343(10) 0.0437(12) 0.0070(9) 0.0117(9) 0.0066(8)
C42 0.0338(10) 0.0442(12) 0.0451(12) 0.0196(9) 0.0179(9) 0.0122(9)
C27 0.0564(14) 0.0463(12) 0.0437(12) 0.0053(10) 0.0296(11) 0.0204(11)
P1 0.0348(3) 0.0394(3) 0.0279(2) 0.0058(2) 0.0080(2) 0.0163(2)
F1 0.0911(11) 0.0453(8) 0.0343(7) 0.0127(6) 0.0092(7) 0.0278(7)
F3 0.0523(8) 0.0597(9) 0.0918(12) 0.0096(8) 0.0350(8) 0.0282(7)
F2 0.0543(8) 0.0755(10) 0.0417(7) 0.0267(7) 0.0189(6) 0.0191(7)
F5 0.0480(8) 0.0753(10) 0.0405(7) 0.0053(7) 0.0119(6) -0.0144(7)
F4 0.0979(13) 0.1116(14) 0.0760(11) 0.0444(10) 0.0576(10) 0.0786(12)
F6 0.0823(11) 0.0390(8) 0.0567(9) -0.0002(7) -0.0033(8) 0.0054(7)

loop_
_atom_type_symbol
_atom_type_description
_atom_type_scat_dispersion_real
_atom_type_scat_dispersion_imag
_atom_type_scat_source
C C 0.0033 0.0016 'International Tables Vol C Tables 4.2.6.8 and 6.1.1.4'
H H 0.0000 0.0000 'International Tables Vol C Tables 4.2.6.8 and 6.1.1.4'
N N 0.0061 0.0033 'International Tables Vol C Tables 4.2.6.8 and 6.1.1.4'
O O 0.0106 0.0060 'International Tables Vol C Tables 4.2.6.8 and 6.1.1.4'
Cu Cu 0.3201 1.2651 'International Tables Vol C Tables 4.2.6.8 and 6.1.1.4'
P P 0.1023 0.0942 'International Tables Vol C Tables 4.2.6.8 and 6.1.1.4'
F F 0.0171 0.0103 'International Tables Vol C Tables 4.2.6.8 and 6.1.1.4'

loop_
_geom_angle_atom_site_label_1
_geom_angle_atom_site_label_2
_geom_angle_atom_site_label_3
_geom_angle
N3 Cu1 N1 125.07(6)
N3 Cu1 N4 82.54(6)
N1 Cu1 N4 138.25(6)
N3 Cu1 N2 116.78(6)
N1 Cu1 N2 82.28(5)
N4 Cu1 N2 115.06(5)
C10 N2 C11 118.23(14)
C10 N2 Cu1 130.99(11)
C11 N2 Cu1 110.63(10)
C14 O1 C19 116.66(15)
C1 N1 C12 118.02(14)
C1 N1 Cu1 129.43(11)
C12 N1 Cu1 112.40(10)
C29 N3 C33 118.29(15)
C29 N3 Cu1 128.38(12)
C33 N3 Cu1 113.33(12)
C18 O2 C20 117.56(15)
C26 O4 C28 117.46(15)
N2 C11 C7 123.22(15)
N2 C11 C12 117.22(14)
C7 C11 C12 119.54(14)
C38 N4 C34 117.92(14)
C38 N4 Cu1 131.58(12)
C34 N4 Cu1 109.69(11)
N1 C12 C4 123.06(15)
N1 C12 C11 117.34(14)
C4 C12 C11 119.57(14)
C26 C21 C22 119.37(16)
C26 C21 C10 120.32(15)
C22 C21 C10 120.31(15)
C18 C13 C14 119.48(16)
C18 C13 C1 120.69(16)
C14 C13 C1 119.78(15)
C22 O3 C27 117.31(16)
C11 C7 C8 117.27(15)
C11 C7 C6 119.38(15)
C8 C7 C6 123.33(15)
N1 C1 C2 122.23(15)
N1 C1 C13 117.34(14)
C2 C1 C13 120.43(15)
C12 C4 C3 117.42(15)
C12 C4 C5 119.35(15)
C3 C4 C5 123.17(15)
N2 C10 C9 122.12(15)
N2 C10 C21 117.05(14)
C9 C10 C21 120.83(15)
N4 C38 C37 121.64(17)
N4 C38 C39 120.20(15)
C37 C38 C39 118.12(16)
O2 C18 C17 124.33(17)
O2 C18 C13 115.24(15)
C17 C18 C13 120.43(17)
N4 C34 C35 122.44(17)
N4 C34 C33 116.66(14)
C35 C34 C33 120.87(16)
O1 C14 C15 124.77(17)
O1 C14 C13 114.87(15)
C15 C14 C13 120.36(17)
O3 C22 C23 124.75(17)
O3 C22 C21 114.74(15)
C23 C22 C21 120.52(18)
C6 C5 C4 120.94(15)
C8 C9 C10 119.71(16)
C3 C2 C1 120.01(16)
C5 C6 C7 121.20(15)
C16 C15 C14 118.74(18)
O4 C26 C21 114.78(15)
O4 C26 C25 124.64(17)
C21 C26 C25 120.58(17)
C9 C8 C7 119.44(15)
C24 C25 C26 118.48(18)
C41 C40 C39 119.31(18)
N5 C39 C40 122.04(17)
N5 C39 C38 114.01(16)
C40 C39 C38 123.92(17)
C24 C23 C22 118.54(18)
N3 C33 C32 121.31(17)
N3 C33 C34 116.10(15)
C32 C33 C34 122.58(16)
C36 C37 C38 119.88(18)
C36 C35 C34 119.06(17)
C35 C36 C37 118.99(17)
C23 C24 C25 122.51(18)
N3 C29 C30 123.41(17)
C15 C16 C17 122.26(17)
C2 C3 C4 119.24(15)
C31 C32 C33 119.38(18)
C16 C17 C18 118.71(18)
C43 N5 C39 117.61(18)
C31 C30 C29 118.07(19)
N5 C43 C42 123.9(2)
C30 C31 C32 119.51(18)
C42 C41 C40 118.86(19)
C43 C42 C41 118.29(19)
F3 P1 F4 179.52(9)
F3 P1 F6 90.30(9)
F4 P1 F6 89.78(11)
F3 P1 F1 90.60(9)
F4 P1 F1 89.88(9)
F6 P1 F1 90.39(8)
F3 P1 F2 89.63(9)
F4 P1 F2 89.90(8)
F6 P1 F2 90.53(8)
F1 P1 F2 179.05(9)
F3 P1 F5 89.53(9)
F4 P1 F5 90.38(10)
F6 P1 F5 179.74(10)
F1 P1 F5 89.81(8)
F2 P1 F5 89.27(8)

loop_
_geom_bond_atom_site_label_1
_geom_bond_atom_site_label_2
_geom_bond_distance
Cu1 N3 2.0058(15)
Cu1 N1 2.0133(13)
Cu1 N4 2.0804(14)
Cu1 N2 2.0805(13)
N2 C10 1.336(2)
N2 C11 1.359(2)
O1 C14 1.361(2)
O1 C19 1.434(2)
N1 C1 1.334(2)
N1 C12 1.368(2)
N3 C29 1.340(2)
N3 C33 1.349(2)
O2 C18 1.364(2)
O2 C20 1.434(2)
O4 C26 1.367(2)
O4 C28 1.429(2)
C11 C7 1.406(2)
C11 C12 1.444(2)
N4 C38 1.353(2)
N4 C34 1.359(2)
C12 C4 1.407(2)
C21 C26 1.396(2)
C21 C22 1.398(2)
C21 C10 1.493(2)
C13 C18 1.398(2)
C13 C14 1.400(2)
C13 C1 1.493(2)
O3 C22 1.369(2)
O3 C27 1.424(2)
C7 C8 1.407(2)
C7 C6 1.434(2)
C1 C2 1.406(2)
C4 C3 1.408(2)
C4 C5 1.436(2)
C10 C9 1.406(2)
C38 C37 1.397(2)
C38 C39 1.494(2)
C18 C17 1.394(2)
C34 C35 1.395(2)
C34 C33 1.485(3)
C14 C15 1.395(2)
C22 C23 1.395(3)
C5 C6 1.351(3)
C9 C8 1.372(3)
C2 C3 1.372(2)
C15 C16 1.383(3)
C26 C25 1.396(3)
C25 C24 1.382(3)
C40 C41 1.385(3)
C40 C39 1.387(3)
C39 N5 1.351(2)
C23 C24 1.382(3)
C33 C32 1.391(3)
C37 C36 1.378(3)
C35 C36 1.377(3)
C29 C30 1.383(3)
C16 C17 1.385(3)
C32 C31 1.381(3)
N5 C43 1.336(3)
C30 C31 1.376(3)
C43 C42 1.379(3)
C41 C42 1.383(3)
P1 F3 1.5868(14)
P1 F4 1.5885(15)
P1 F6 1.5890(15)
P1 F1 1.5913(14)
P1 F2 1.5968(14)
P1 F5 1.5984(14)

loop_
_geom_torsion_atom_site_label_1
_geom_torsion_atom_site_label_2
_geom_torsion_atom_site_label_3
_geom_torsion_atom_site_label_4
_geom_torsion
N3 Cu1 N2 C10 -53.14(16)
N1 Cu1 N2 C10 -178.67(15)
N4 Cu1 N2 C10 41.18(16)
N3 Cu1 N2 C11 122.27(11)
N1 Cu1 N2 C11 -3.26(11)
N4 Cu1 N2 C11 -143.41(10)
N3 Cu1 N1 C1 60.61(16)
N4 Cu1 N1 C1 -62.65(17)
N2 Cu1 N1 C1 178.01(15)
N3 Cu1 N1 C12 -114.79(11)
N4 Cu1 N1 C12 121.95(11)
N2 Cu1 N1 C12 2.62(11)
N1 Cu1 N3 C29 28.40(18)
N4 Cu1 N3 C29 174.24(16)
N2 Cu1 N3 C29 -71.41(17)
N1 Cu1 N3 C33 -152.28(11)
N4 Cu1 N3 C33 -6.45(12)
N2 Cu1 N3 C33 107.91(12)
C10 N2 C11 C7 1.2(2)
Cu1 N2 C11 C7 -174.84(12)
C10 N2 C11 C12 179.44(14)
Cu1 N2 C11 C12 3.37(17)
N3 Cu1 N4 C38 -179.58(16)
N1 Cu1 N4 C38 -43.23(18)
N2 Cu1 N4 C38 64.29(16)
N3 Cu1 N4 C34 11.21(11)
N1 Cu1 N4 C34 147.57(11)
N2 Cu1 N4 C34 -104.91(11)
C1 N1 C12 C4 0.3(2)
Cu1 N1 C12 C4 176.24(12)
C1 N1 C12 C11 -177.57(14)
Cu1 N1 C12 C11 -1.60(17)
N2 C11 C12 N1 -1.3(2)
C7 C11 C12 N1 176.98(14)
N2 C11 C12 C4 -179.22(14)
C7 C11 C12 C4 -0.9(2)
N2 C11 C7 C8 -0.6(2)
C12 C11 C7 C8 -178.80(15)
N2 C11 C7 C6 177.90(15)
C12 C11 C7 C6 -0.3(2)
C12 N1 C1 C2 -1.2(2)
Cu1 N1 C1 C2 -176.40(13)
C12 N1 C1 C13 178.54(14)
Cu1 N1 C1 C13 3.4(2)
C18 C13 C1 N1 -89.1(2)
C14 C13 C1 N1 93.52(19)
C18 C13 C1 C2 90.7(2)
C14 C13 C1 C2 -86.7(2)
N1 C12 C4 C3 0.9(2)
C11 C12 C4 C3 178.68(15)
N1 C12 C4 C5 -176.41(15)
C11 C12 C4 C5 1.4(2)
C11 N2 C10 C9 -0.8(2)
Cu1 N2 C10 C9 174.38(12)
C11 N2 C10 C21 179.87(14)
Cu1 N2 C10 C21 -5.0(2)
C26 C21 C10 N2 87.8(2)
C22 C21 C10 N2 -92.6(2)
C26 C21 C10 C9 -91.6(2)
C22 C21 C10 C9 88.1(2)
C34 N4 C38 C37 1.4(2)
Cu1 N4 C38 C37 -167.07(13)
C34 N4 C38 C39 -176.48(15)
Cu1 N4 C38 C39 15.0(2)
C20 O2 C18 C17 7.7(3)
C20 O2 C18 C13 -172.36(16)
C14 C13 C18 O2 179.60(15)
C1 C13 C18 O2 2.2(2)
C14 C13 C18 C17 -0.4(2)
C1 C13 C18 C17 -177.85(16)
C38 N4 C34 C35 -3.1(2)
Cu1 N4 C34 C35 167.81(14)
C38 N4 C34 C33 175.07(15)
Cu1 N4 C34 C33 -14.05(18)
C19 O1 C14 C15 2.9(2)
C19 O1 C14 C13 -177.58(15)
C18 C13 C14 O1 -178.78(15)
C1 C13 C14 O1 -1.3(2)
C18 C13 C14 C15 0.8(2)
C1 C13 C14 C15 178.23(15)
C27 O3 C22 C23 0.4(3)
C27 O3 C22 C21 -179.92(17)
C26 C21 C22 O3 -179.62(15)
C10 C21 C22 O3 0.7(2)
C26 C21 C22 C23 0.1(3)
C10 C21 C22 C23 -179.54(16)
C12 C4 C5 C6 -0.6(3)
C3 C4 C5 C6 -177.74(18)
N2 C10 C9 C8 -0.3(3)
C21 C10 C9 C8 179.06(16)
N1 C1 C2 C3 1.0(3)
C13 C1 C2 C3 -178.76(17)
C4 C5 C6 C7 -0.6(3)
C11 C7 C6 C5 1.1(3)
C8 C7 C6 C5 179.51(17)
O1 C14 C15 C16 178.77(16)
C13 C14 C15 C16 -0.8(3)
C28 O4 C26 C21 177.55(16)
C28 O4 C26 C25 -2.9(3)
C22 C21 C26 O4 179.90(15)
C10 C21 C26 O4 -0.5(2)
C22 C21 C26 C25 0.3(3)
C10 C21 C26 C25 179.92(16)
C10 C9 C8 C7 0.9(3)
C11 C7 C8 C9 -0.4(2)
C6 C7 C8 C9 -178.92(16)
O4 C26 C25 C24 -179.79(18)
C21 C26 C25 C24 -0.2(3)
C41 C40 C39 N5 -1.2(3)
C41 C40 C39 C38 -179.09(17)
N4 C38 C39 N5 149.36(16)
C37 C38 C39 N5 -28.6(2)
N4 C38 C39 C40 -32.6(3)
C37 C38 C39 C40 149.43(18)
O3 C22 C23 C24 179.15(18)
C21 C22 C23 C24 -0.5(3)
C29 N3 C33 C32 -1.5(3)
Cu1 N3 C33 C32 179.15(15)
C29 N3 C33 C34 -179.88(16)
Cu1 N3 C33 C34 0.73(19)
N4 C34 C33 N3 9.5(2)
C35 C34 C33 N3 -172.31(16)
N4 C34 C33 C32 -168.88(17)
C35 C34 C33 C32 9.3(3)
N4 C38 C37 C36 0.9(3)
C39 C38 C37 C36 178.82(17)
N4 C34 C35 C36 2.4(3)
C33 C34 C35 C36 -175.68(17)
C34 C35 C36 C37 0.0(3)
C38 C37 C36 C35 -1.6(3)
C22 C23 C24 C25 0.6(3)
C26 C25 C24 C23 -0.2(3)
C33 N3 C29 C30 0.3(3)
Cu1 N3 C29 C30 179.57(15)
C14 C15 C16 C17 0.4(3)
C1 C2 C3 C4 0.2(3)
C12 C4 C3 C2 -1.1(3)
C5 C4 C3 C2 176.08(17)
N3 C33 C32 C31 1.9(3)
C34 C33 C32 C31 -179.74(19)
C15 C16 C17 C18 0.0(3)
O2 C18 C17 C16 -179.99(17)
C13 C18 C17 C16 0.1(3)
C40 C39 N5 C43 1.4(3)
C38 C39 N5 C43 179.51(18)
N3 C29 C30 C31 0.4(3)
C39 N5 C43 C42 -0.9(3)
C29 C30 C31 C32 0.1(3)
C33 C32 C31 C30 -1.2(3)
C39 C40 C41 C42 0.4(3)
N5 C43 C42 C41 0.2(3)
C40 C41 C42 C43 0.0(3)
